data_4064859
loop_
_publ_author_name
'Fogler, Eran'
'Balaraman, Ekambaram'
'Ben-David, Yehoshua'
'Leitus, Gregory'
'Shimon, Linda, J. W.'
'Milstein, David'

_publ_section_title
;
 New CNN-Type Ruthenium Pincer NHC Complexes. Mild, Efficient Catalytic
 Hydrogenation of Esters
;
_journal_issue 14
_journal_name_full Organometallics
_journal_page_first 3826
_journal_paper_doi 10.1021/om200367j
_journal_volume 30
_journal_year 2011
_chemical_formula_moiety 'C42 H37 N4 O1.25 P Ru, C32 H12 B F24'
_chemical_formula_sum 'C74 H49 B F24 N4 O1.25 P Ru'
_chemical_formula_weight 1613.02
_chemical_name_systematic
; 
 ? 
;
_space_group_IT_number 2
_symmetry_cell_setting triclinic
_symmetry_space_group_name_Hall '-P 1'
_symmetry_space_group_name_H-M 'P -1'
_atom_sites_solution_hydrogens geom
_atom_sites_solution_primary direct
_atom_sites_solution_secondary difmap
_audit_creation_method SHELXL-97
_cell_angle_alpha 113.3160(10)
_cell_angle_beta 93.0940(10)
_cell_angle_gamma 101.1520(10)
_cell_formula_units_Z 2
_cell_length_a 11.5507(3)
_cell_length_b 17.3308(5)
_cell_length_c 19.5847(5)
_cell_measurement_reflns_used 91452
_cell_measurement_temperature 120(2)
_cell_measurement_theta_max 34.10
_cell_measurement_theta_min 1.82
_cell_volume 3495.11(17)
_computing_cell_refinement 'Bruker Apex2'
_computing_data_collection 'Bruker Apex2'
_computing_data_reduction 'Bruker Apex2'
_computing_structure_refinement 'SHELXL-97 (Sheldrick, 1997)'
_computing_structure_solution 'SHELXS-97 (Sheldrick, 1990)'
_diffrn_ambient_temperature 120(2)
_diffrn_measured_fraction_theta_full 0.988
_diffrn_measured_fraction_theta_max 0.988
_diffrn_measurement_device_type 'Bruker KappaApexII CCD'
_diffrn_measurement_method 'phi and omega scans'
_diffrn_radiation_monochromator graphite
_diffrn_radiation_source 'fine-focus sealed tube'
_diffrn_radiation_type MoK\a
_diffrn_radiation_wavelength 0.71073
_diffrn_reflns_av_R_equivalents 0.0957
_diffrn_reflns_av_sigmaI/netI 0.0754
_diffrn_reflns_limit_h_max 18
_diffrn_reflns_limit_h_min -18
_diffrn_reflns_limit_k_max 25
_diffrn_reflns_limit_k_min -27
_diffrn_reflns_limit_l_max 30
_diffrn_reflns_limit_l_min 0
_diffrn_reflns_number 91452
_diffrn_reflns_theta_full 34.10
_diffrn_reflns_theta_max 34.10
_diffrn_reflns_theta_min 1.82
_exptl_absorpt_coefficient_mu 0.360
_exptl_absorpt_correction_T_max 0.9446
_exptl_absorpt_correction_T_min 0.9185
_exptl_absorpt_correction_type multi-scan
_exptl_absorpt_process_details 'Bruker Apex2 SADABS'
_exptl_crystal_colour orange
_exptl_crystal_density_diffrn 1.533
_exptl_crystal_density_method 'not measured'
_exptl_crystal_description prism
_exptl_crystal_F_000 1622
_exptl_crystal_size_max 0.24
_exptl_crystal_size_mid 0.24
_exptl_crystal_size_min 0.16
_refine_diff_density_max 1.427
_refine_diff_density_min -1.432
_refine_diff_density_rms 0.096
_refine_ls_extinction_method none
_refine_ls_goodness_of_fit_ref 1.037
_refine_ls_hydrogen_treatment constr
_refine_ls_matrix_type full
_refine_ls_number_parameters 1047
_refine_ls_number_reflns 28402
_refine_ls_number_restraints 2
_refine_ls_restrained_S_all 1.041
_refine_ls_R_factor_all 0.0698
_refine_ls_R_factor_gt 0.0515
_refine_ls_shift/su_max 0.004
_refine_ls_shift/su_mean 0.000
_refine_ls_structure_factor_coef Fsqd
_refine_ls_weighting_details 'calc w=1/[\s^2^(Fo^2^)+(0.0722P)^2^+0.0000P] where P=(Fo^2^+2Fc^2^)/3'
_refine_ls_weighting_scheme calc
_refine_ls_wR_factor_gt 0.1339
_refine_ls_wR_factor_ref 0.1411
_reflns_number_gt 21413
_reflns_number_total 28402
_reflns_threshold_expression >2sigma(I)
_cod_data_source_file om200367j_si_001.cif
_cod_data_source_block compound5
_cod_original_cell_volume 3495.10(16)
_cod_original_sg_symbol_H-M P-1
_cod_database_code 4064859

loop_
_symmetry_equiv_pos_as_xyz
'x, y, z'
'-x, -y, -z'

loop_
_atom_site_label
_atom_site_type_symbol
_atom_site_fract_x
_atom_site_fract_y
_atom_site_fract_z
_atom_site_U_iso_or_equiv
_atom_site_adp_type
_atom_site_occupancy
_atom_site_symmetry_multiplicity
_atom_site_calc_flag
_atom_site_refinement_flags
_atom_site_disorder_assembly
_atom_site_disorder_group
Ru1 Ru 0.346505(10) 0.431974(8) 0.298738(7) 0.01621(4) Uani 1 1 d . . .
O2 O 0.5197(8) 0.4062(5) 0.3222(4) 0.058(2) Uani 0.25 1 d P . .
N1 N 0.32025(12) 0.41413(10) 0.39810(8) 0.0211(3) Uani 1 1 d . . .
N2 N 0.29285(12) 0.29637(10) 0.25924(8) 0.0199(3) Uani 1 1 d . . .
N3 N 0.35974(12) 0.34395(10) 0.13546(8) 0.0201(3) Uani 1 1 d . . .
N4 N 0.49240(12) 0.46329(10) 0.17894(8) 0.0202(3) Uani 1 1 d . . .
P1 P 0.14516(3) 0.44521(3) 0.27581(2) 0.01780(8) Uani 1 1 d . . .
C1 C 0.40185(13) 0.41757(11) 0.19958(9) 0.0178(3) Uani 1 1 d . . .
C2 C 0.50469(17) 0.41912(13) 0.10415(10) 0.0279(4) Uani 1 1 d . . .
H2 H 0.5615 0.4381 0.0774 0.034 Uiso 1 1 calc R . .
C3 C 0.42105(17) 0.34459(13) 0.07677(10) 0.0263(3) Uani 1 1 d . . .
H3 H 0.4067 0.3009 0.0269 0.032 Uiso 1 1 calc R . .
C4 C 0.25689(15) 0.27622(12) 0.12858(9) 0.0231(3) Uani 1 1 d . . .
H4A H 0.2462 0.2286 0.0779 0.028 Uiso 1 1 calc R . .
H4B H 0.1848 0.2999 0.1328 0.028 Uiso 1 1 calc R . .
C5 C 0.26601(15) 0.23960(12) 0.18635(10) 0.0232(3) Uani 1 1 d . . .
C6 C 0.23954(18) 0.15146(13) 0.16519(12) 0.0316(4) Uani 1 1 d . . .
H6 H 0.2208 0.1128 0.1136 0.038 Uiso 1 1 calc R . .
C7 C 0.2407(2) 0.12003(14) 0.22011(13) 0.0371(5) Uani 1 1 d . . .
H7 H 0.2246 0.0596 0.2066 0.045 Uiso 1 1 calc R . .
C8 C 0.26537(19) 0.17774(14) 0.29464(12) 0.0333(4) Uani 1 1 d . . .
H8 H 0.2655 0.1573 0.3330 0.040 Uiso 1 1 calc R . .
C9 C 0.29007(15) 0.26597(12) 0.31336(10) 0.0243(3) Uani 1 1 d . . .
C10 C 0.30840(15) 0.33187(13) 0.39079(10) 0.0234(3) Uani 1 1 d . . .
C11 C 0.31154(17) 0.31251(15) 0.45335(11) 0.0309(4) Uani 1 1 d . . .
H11 H 0.3029 0.2544 0.4471 0.037 Uiso 1 1 calc R . .
C12 C 0.32724(18) 0.37815(16) 0.52433(11) 0.0350(5) Uani 1 1 d . . .
H12 H 0.3306 0.3658 0.5674 0.042 Uiso 1 1 calc R . .
C13 C 0.33802(17) 0.46157(15) 0.53198(10) 0.0326(4) Uani 1 1 d . . .
H13 H 0.3480 0.5076 0.5804 0.039 Uiso 1 1 calc R . .
C14 C 0.33411(16) 0.47770(14) 0.46799(10) 0.0268(4) Uani 1 1 d . . .
H14 H 0.3414 0.5355 0.4735 0.032 Uiso 1 1 calc R . .
C15 C 0.58008(14) 0.53946(11) 0.22875(9) 0.0204(3) Uani 1 1 d . . .
C16 C 0.68322(15) 0.52770(12) 0.26021(10) 0.0224(3) Uani 1 1 d . . .
C17 C 0.69987(17) 0.43852(13) 0.24494(12) 0.0312(4) Uani 1 1 d . . .
H17A H 0.7133 0.4100 0.1927 0.047 Uiso 1 1 calc R . .
H17B H 0.6283 0.4045 0.2533 0.047 Uiso 1 1 calc R . .
H17C H 0.7689 0.4430 0.2788 0.047 Uiso 1 1 calc R . .
C18 C 0.76987(15) 0.60098(12) 0.30551(10) 0.0242(3) Uani 1 1 d . . .
H18 H 0.8405 0.5946 0.3277 0.029 Uiso 1 1 calc R . .
C19 C 0.75628(16) 0.68349(12) 0.31933(10) 0.0260(3) Uani 1 1 d . . .
C20 C 0.8526(2) 0.76216(15) 0.36887(13) 0.0397(5) Uani 1 1 d . . .
H20A H 0.8550 0.8077 0.3509 0.060 Uiso 1 1 calc R . .
H20B H 0.9300 0.7467 0.3671 0.060 Uiso 1 1 calc R . .
H20C H 0.8353 0.7831 0.4207 0.060 Uiso 1 1 calc R . .
C21 C 0.65259(17) 0.69224(13) 0.28732(11) 0.0275(4) Uani 1 1 d . . .
H21 H 0.6424 0.7486 0.2970 0.033 Uiso 1 1 calc R . .
C22 C 0.56282(15) 0.62100(12) 0.24143(10) 0.0240(3) Uani 1 1 d . . .
C23 C 0.45016(19) 0.63235(14) 0.20769(13) 0.0356(4) Uani 1 1 d . . .
H23A H 0.4579 0.6936 0.2186 0.053 Uiso 1 1 calc R . .
H23B H 0.3823 0.6125 0.2294 0.053 Uiso 1 1 calc R . .
H23C H 0.4371 0.5984 0.1532 0.053 Uiso 1 1 calc R . .
C24 C 0.40679(15) 0.54982(12) 0.34555(9) 0.0220(3) Uani 1 1 d . . .
C25 C 0.03243(14) 0.34580(12) 0.25282(10) 0.0237(3) Uani 1 1 d . . .
C26 C -0.04249(17) 0.30263(14) 0.18447(12) 0.0326(4) Uani 1 1 d . . .
H26 H -0.0400 0.3272 0.1488 0.039 Uiso 1 1 calc R . .
C27 C -0.1213(2) 0.22356(17) 0.16783(15) 0.0473(6) Uani 1 1 d . . .
H27 H -0.1714 0.1941 0.1207 0.057 Uiso 1 1 calc R . .
C28 C -0.1266(2) 0.18795(16) 0.21993(16) 0.0478(6) Uani 1 1 d . . .
H28 H -0.1818 0.1348 0.2090 0.057 Uiso 1 1 calc R . .
C29 C -0.05163(19) 0.22969(16) 0.28793(15) 0.0404(5) Uani 1 1 d . . .
H29 H -0.0549 0.2049 0.3235 0.048 Uiso 1 1 calc R . .
C30 C 0.02761(16) 0.30708(14) 0.30404(12) 0.0296(4) Uani 1 1 d . . .
H30 H 0.0798 0.3348 0.3504 0.035 Uiso 1 1 calc R . .
C31 C 0.10042(15) 0.48089(12) 0.20460(9) 0.0213(3) Uani 1 1 d . . .
C32 C -0.00747(19) 0.50566(16) 0.20485(12) 0.0360(5) Uani 1 1 d . . .
H32 H -0.0567 0.5024 0.2414 0.043 Uiso 1 1 calc R . .
C33 C -0.0443(2) 0.53479(18) 0.15308(13) 0.0417(5) Uani 1 1 d . . .
H33 H -0.1192 0.5498 0.1531 0.050 Uiso 1 1 calc R . .
C34 C 0.02907(19) 0.54201(14) 0.10097(11) 0.0330(4) Uani 1 1 d . . .
H34 H 0.0070 0.5655 0.0672 0.040 Uiso 1 1 calc R . .
C35 C 0.13359(18) 0.51505(13) 0.09834(10) 0.0287(4) Uani 1 1 d . . .
H35 H 0.1819 0.5176 0.0612 0.034 Uiso 1 1 calc R . .
C36 C 0.16944(15) 0.48409(12) 0.14958(9) 0.0225(3) Uani 1 1 d . . .
H36 H 0.2415 0.4650 0.1469 0.027 Uiso 1 1 calc R . .
C37 C 0.10003(15) 0.52551(13) 0.35718(10) 0.0240(3) Uani 1 1 d . . .
C38 C 0.01187(17) 0.50629(15) 0.39776(11) 0.0303(4) Uani 1 1 d . . .
H38 H -0.0282 0.4480 0.3847 0.036 Uiso 1 1 calc R . .
C39 C -0.0173(2) 0.57339(18) 0.45797(12) 0.0413(6) Uani 1 1 d . . .
H39 H -0.0768 0.5601 0.4859 0.050 Uiso 1 1 calc R . .
C40 C 0.0385(2) 0.65766(18) 0.47706(12) 0.0451(6) Uani 1 1 d . . .
H40 H 0.0175 0.7025 0.5178 0.054 Uiso 1 1 calc R . .
C41 C 0.1250(2) 0.67737(17) 0.43721(13) 0.0447(5) Uani 1 1 d . . .
H41 H 0.1637 0.7360 0.4504 0.054 Uiso 1 1 calc R . .
C42 C 0.15618(19) 0.61196(14) 0.37778(12) 0.0353(4) Uani 1 1 d . . .
H42 H 0.2165 0.6263 0.3508 0.042 Uiso 1 1 calc R . .
O1 O 0.44419(13) 0.62312(9) 0.38029(8) 0.0322(3) Uani 1 1 d . . .
C43 C 0.33744(15) 0.11282(11) 0.83612(9) 0.0217(3) Uani 1 1 d . . .
C44 C 0.32981(17) 0.19688(13) 0.85023(10) 0.0266(4) Uani 1 1 d . . .
H44 H 0.3836 0.2292 0.8308 0.032 Uiso 1 1 calc R . .
C45 C 0.2462(2) 0.23545(14) 0.89178(10) 0.0310(4) Uani 1 1 d . A .
C46 C 0.16536(18) 0.19027(15) 0.92011(10) 0.0339(4) Uani 1 1 d . . .
H46 H 0.1071 0.2158 0.9475 0.041 Uiso 1 1 calc R . .
C47 C 0.17142(17) 0.10778(15) 0.90773(11) 0.0327(4) Uani 1 1 d . B .
C48 C 0.25618(17) 0.06987(13) 0.86692(10) 0.0282(4) Uani 1 1 d . . .
H48 H 0.2586 0.0128 0.8599 0.034 Uiso 1 1 calc R . .
C49 C 0.2379(3) 0.3230(2) 0.90183(15) 0.0553(8) Uani 1 1 d . . .
C50 C 0.0845(2) 0.05612(19) 0.93653(15) 0.0525(7) Uani 1 1 d D . .
C51 C 0.56612(16) 0.12117(12) 0.80576(10) 0.0236(3) Uani 1 1 d . . .
C52 C 0.65217(17) 0.09539(14) 0.75851(11) 0.0304(4) Uani 1 1 d . . .
H52 H 0.6269 0.0493 0.7101 0.037 Uiso 1 1 calc R . .
C53 C 0.77223(19) 0.13511(16) 0.78052(13) 0.0369(5) Uani 1 1 d . C .
C54 C 0.81327(19) 0.20101(17) 0.85104(13) 0.0409(5) Uani 1 1 d . . .
H54 H 0.8957 0.2285 0.8658 0.049 Uiso 1 1 calc R . .
C55 C 0.73196(18) 0.22603(15) 0.89961(11) 0.0341(4) Uani 1 1 d . . .
C56 C 0.61028(17) 0.18667(12) 0.87672(10) 0.0269(4) Uani 1 1 d . . .
H56 H 0.5559 0.2055 0.9110 0.032 Uiso 1 1 calc R . .
C57 C 0.7713(2) 0.29467(18) 0.97709(14) 0.0495(7) Uani 1 1 d . . .
C58 C 0.8583(2) 0.1045(2) 0.72695(18) 0.0543(7) Uani 1 1 d . . .
C59 C 0.42743(14) -0.02940(11) 0.77414(9) 0.0212(3) Uani 1 1 d . . .
C60 C 0.45579(16) -0.04107(12) 0.83939(10) 0.0238(3) Uani 1 1 d . . .
H60 H 0.4755 0.0080 0.8863 0.029 Uiso 1 1 calc R . .
C61 C 0.45599(16) -0.12189(12) 0.83780(10) 0.0256(3) Uani 1 1 d . . .
C62 C 0.43127(18) -0.19465(13) 0.77047(11) 0.0305(4) Uani 1 1 d . . .
H62 H 0.4317 -0.2499 0.7693 0.037 Uiso 1 1 calc R . .
C63 C 0.40417(16) -0.10400(12) 0.70690(10) 0.0255(3) Uani 1 1 d . . .
H63 H 0.3865 -0.0993 0.6609 0.031 Uiso 1 1 calc R . .
C64 C 0.4806(2) -0.12935(14) 0.91060(12) 0.0339(4) Uani 1 1 d . . .
C65 C 0.3753(2) -0.26164(15) 0.63100(13) 0.0439(6) Uani 1 1 d . . .
C66 C 0.40599(18) -0.18476(12) 0.70507(11) 0.0292(4) Uani 1 1 d . D .
C67 C 0.37155(16) 0.05847(11) 0.69620(9) 0.0227(3) Uani 1 1 d . . .
C68 C 0.43048(18) 0.09399(12) 0.65103(10) 0.0269(3) Uani 1 1 d . . .
H68 H 0.5093 0.1288 0.6690 0.032 Uiso 1 1 calc R . .
C69 C 0.3763(2) 0.07954(14) 0.58015(11) 0.0316(4) Uani 1 1 d . E .
C70 C 0.2622(2) 0.02925(14) 0.55164(11) 0.0348(4) Uani 1 1 d . . .
H70 H 0.2262 0.0188 0.5031 0.042 Uiso 1 1 calc R . .
C71 C 0.20125(18) -0.00570(13) 0.59575(11) 0.0299(4) Uani 1 1 d . . .
C72 C 0.25462(17) 0.00999(12) 0.66657(10) 0.0261(3) Uani 1 1 d . . .
H72 H 0.2099 -0.0132 0.6962 0.031 Uiso 1 1 calc R . .
C73 C 0.4421(3) 0.12001(19) 0.53367(14) 0.0469(6) Uani 1 1 d . . .
C74 C 0.0775(2) -0.05995(16) 0.56658(13) 0.0418(5) Uani 1 1 d . . .
B1 B 0.42722(17) 0.06740(13) 0.77872(11) 0.0213(3) Uani 1 1 d . . .
F1A F 0.1841(7) 0.3239(4) 0.8390(3) 0.0965(14) Uani 0.784(18) 1 d P A 1
F3A F 0.1781(7) 0.3601(4) 0.9570(4) 0.0700(16) Uani 0.784(18) 1 d P A 1
F2A F 0.3519(6) 0.3775(3) 0.9131(3) 0.0867(16) Uani 0.784(18) 1 d P A 1
F4A F 0.0426(2) 0.10572(16) 0.99718(13) 0.0762(7) Uani 0.858(3) 1 d P B 1
F5A F 0.1389(2) 0.00937(18) 0.96601(14) 0.0793(8) Uani 0.858(3) 1 d P B 1
F6A F -0.0002(2) 0.00088(19) 0.88634(12) 0.0877(11) Uani 0.858(3) 1 d P B 1
F10A F 0.9099(13) 0.1636(9) 0.7142(9) 0.076(4) Uiso 0.170(5) 1 d P C 1
F11A F 0.9291(11) 0.0695(9) 0.7540(6) 0.059(3) Uiso 0.170(5) 1 d P C 1
F12A F 0.8177(19) 0.0491(12) 0.6683(15) 0.138(2) Uani 0.170(5) 1 d P C 1
F16A F 0.4259(3) -0.32488(15) 0.62927(14) 0.0599(7) Uani 0.75 1 d PU D 1
F17A F 0.4534(4) -0.2416(3) 0.5792(2) 0.0480(7) Uiso 0.40 1 d P D 3
F17B F 0.3969(5) -0.2464(3) 0.5717(3) 0.0480(7) Uiso 0.35 1 d P D 4
F18A F 0.2666(2) -0.2901(3) 0.60756(19) 0.1132(16) Uani 0.75 1 d P D 1
F1B F 0.158(3) 0.3231(18) 0.8553(12) 0.0965(14) Uani 0.216(18) 1 d P A 2
F2B F 0.3239(13) 0.3717(10) 0.9164(8) 0.044(3) Uiso 0.216(18) 1 d PU A 2
F3B F 0.222(3) 0.3708(18) 0.9749(12) 0.087(7) Uani 0.216(18) 1 d PU A 2
F4B F -0.0390(12) 0.0724(10) 0.9160(8) 0.0762(7) Uani 0.142(3) 1 d P B 2
F5B F 0.0692(15) -0.0243(11) 0.9043(10) 0.0793(8) Uani 0.142(3) 1 d P B 2
F6B F 0.0976(12) 0.0764(9) 0.9995(7) 0.056(3) Uiso 0.142(3) 1 d PD B 2
F10B F 0.8419(3) 0.1180(3) 0.66655(16) 0.0993(14) Uani 0.830(5) 1 d P C 2
F11B F 0.9687(2) 0.1392(3) 0.75329(16) 0.1234(18) Uani 0.830(5) 1 d P C 2
F12B F 0.8416(4) 0.0177(2) 0.6966(3) 0.138(2) Uani 0.830(5) 1 d P C 2
F16B F 0.3096(9) -0.2542(4) 0.5821(4) 0.0599(7) Uani 0.25 1 d P D 2
F17C F 0.3093(13) -0.3355(8) 0.6454(7) 0.057(3) Uiso 0.15 1 d P D 3
F17D F 0.2682(11) -0.3238(8) 0.6428(7) 0.022(2) Uiso 0.10 1 d P D 4
F18B F 0.4465(7) -0.2904(6) 0.6007(5) 0.074(2) Uani 0.25 1 d PU D 1
F7 F 0.89011(16) 0.32387(14) 0.99362(10) 0.0817(6) Uani 1 1 d . . .
F8 F 0.72798(19) 0.36500(12) 0.98845(9) 0.0711(5) Uani 1 1 d . . .
F9 F 0.73380(18) 0.27044(12) 1.02980(8) 0.0749(6) Uani 1 1 d . . .
F13 F 0.58390(13) -0.07681(11) 0.95166(8) 0.0517(4) Uani 1 1 d . . .
F14 F 0.48755(18) -0.20841(10) 0.90111(9) 0.0624(5) Uani 1 1 d . . .
F15 F 0.39765(13) -0.10768(10) 0.95460(8) 0.0459(3) Uani 1 1 d . . .
F19A F 0.4032(10) 0.1830(4) 0.5305(5) 0.063(2) Uani 0.544(13) 1 d P E 1
F20A F 0.4184(6) 0.0599(2) 0.4589(2) 0.0588(13) Uiso 0.544(13) 1 d P E 1
F21A F 0.5501(10) 0.1711(8) 0.5671(7) 0.091(3) Uani 0.544(13) 1 d P E 1
F19B F 0.5543(9) 0.1395(12) 0.5521(9) 0.103(5) Uani 0.456(13) 1 d PU E 2
F20B F 0.4682(6) 0.0656(2) 0.4717(2) 0.0494(15) Uiso 0.456(13) 1 d PU E 2
F21B F 0.3799(13) 0.1706(8) 0.5182(8) 0.097(4) Uani 0.456(13) 1 d P E 2
F22 F -0.00361(14) -0.01380(13) 0.57474(11) 0.0676(5) Uani 1 1 d . . .
F23 F 0.0451(2) -0.11212(16) 0.59866(16) 0.1271(12) Uani 1 1 d . . .
F24 F 0.06248(17) -0.10791(14) 0.49353(10) 0.0867(7) Uani 1 1 d . . .

loop_
_atom_site_aniso_label
_atom_site_aniso_U_11
_atom_site_aniso_U_22
_atom_site_aniso_U_33
_atom_site_aniso_U_23
_atom_site_aniso_U_13
_atom_site_aniso_U_12
Ru1 0.01561(6) 0.01953(7) 0.01452(6) 0.00927(5) 0.00136(4) 0.00180(4)
O2 0.069(5) 0.048(5) 0.045(4) 0.014(4) 0.012(4) -0.004(4)
N1 0.0185(6) 0.0279(8) 0.0184(6) 0.0120(6) 0.0018(5) 0.0033(5)
N2 0.0190(6) 0.0222(7) 0.0201(6) 0.0122(6) 0.0014(5) 0.0013(5)
N3 0.0222(6) 0.0214(7) 0.0156(6) 0.0080(5) 0.0012(5) 0.0025(5)
N4 0.0213(6) 0.0223(7) 0.0176(6) 0.0100(5) 0.0053(5) 0.0018(5)
P1 0.01600(17) 0.0228(2) 0.01746(18) 0.01177(16) 0.00257(13) 0.00352(14)
C1 0.0167(6) 0.0201(8) 0.0182(7) 0.0103(6) 0.0022(5) 0.0030(5)
C2 0.0336(9) 0.0320(10) 0.0183(8) 0.0117(7) 0.0084(6) 0.0041(7)
C3 0.0313(9) 0.0306(10) 0.0161(7) 0.0095(7) 0.0049(6) 0.0049(7)
C4 0.0240(8) 0.0230(8) 0.0175(7) 0.0072(6) -0.0017(5) -0.0010(6)
C5 0.0210(7) 0.0228(8) 0.0239(8) 0.0105(7) 0.0008(6) -0.0001(6)
C6 0.0344(10) 0.0211(9) 0.0321(10) 0.0082(8) 0.0004(7) -0.0026(7)
C7 0.0442(12) 0.0221(10) 0.0449(12) 0.0185(9) 0.0009(9) -0.0008(8)
C8 0.0408(11) 0.0292(10) 0.0364(11) 0.0226(9) 0.0039(8) 0.0038(8)
C9 0.0234(8) 0.0281(9) 0.0269(8) 0.0180(7) 0.0034(6) 0.0042(6)
C10 0.0211(7) 0.0322(9) 0.0231(8) 0.0178(7) 0.0041(6) 0.0059(6)
C11 0.0302(9) 0.0438(12) 0.0320(10) 0.0277(9) 0.0087(7) 0.0112(8)
C12 0.0307(9) 0.0582(15) 0.0275(9) 0.0290(10) 0.0076(7) 0.0106(9)
C13 0.0304(9) 0.0486(13) 0.0185(8) 0.0148(8) 0.0047(6) 0.0061(8)
C14 0.0254(8) 0.0336(10) 0.0206(8) 0.0119(7) 0.0046(6) 0.0032(7)
C15 0.0202(7) 0.0220(8) 0.0201(7) 0.0114(6) 0.0054(5) 0.0008(6)
C16 0.0203(7) 0.0243(8) 0.0242(8) 0.0115(7) 0.0081(6) 0.0039(6)
C17 0.0234(8) 0.0289(10) 0.0411(11) 0.0132(9) 0.0060(7) 0.0086(7)
C18 0.0197(7) 0.0278(9) 0.0239(8) 0.0102(7) 0.0062(6) 0.0034(6)
C19 0.0252(8) 0.0259(9) 0.0252(8) 0.0114(7) 0.0063(6) -0.0006(6)
C20 0.0360(11) 0.0303(11) 0.0414(12) 0.0092(9) 0.0000(9) -0.0038(8)
C21 0.0305(9) 0.0229(9) 0.0312(9) 0.0149(8) 0.0058(7) 0.0023(7)
C22 0.0245(8) 0.0251(9) 0.0266(8) 0.0166(7) 0.0048(6) 0.0020(6)
C23 0.0339(10) 0.0316(11) 0.0473(12) 0.0251(10) -0.0028(8) 0.0043(8)
C24 0.0216(7) 0.0257(9) 0.0192(7) 0.0110(7) 0.0037(5) 0.0028(6)
C25 0.0172(7) 0.0274(9) 0.0279(8) 0.0142(7) 0.0024(6) 0.0027(6)
C26 0.0242(8) 0.0363(11) 0.0328(10) 0.0132(9) -0.0001(7) 0.0003(7)
C27 0.0329(11) 0.0422(14) 0.0484(14) 0.0089(11) -0.0044(9) -0.0080(9)
C28 0.0349(11) 0.0320(12) 0.0678(17) 0.0190(12) 0.0060(11) -0.0078(9)
C29 0.0317(10) 0.0385(13) 0.0604(15) 0.0323(12) 0.0096(9) 0.0027(9)
C30 0.0220(8) 0.0334(10) 0.0394(10) 0.0231(9) 0.0049(7) 0.0027(7)
C31 0.0218(7) 0.0261(9) 0.0201(7) 0.0129(7) 0.0032(5) 0.0073(6)
C32 0.0354(10) 0.0566(14) 0.0343(10) 0.0298(10) 0.0143(8) 0.0254(10)
C33 0.0430(12) 0.0620(16) 0.0403(12) 0.0319(12) 0.0120(9) 0.0322(11)
C34 0.0459(11) 0.0398(12) 0.0229(9) 0.0184(8) 0.0028(7) 0.0201(9)
C35 0.0369(10) 0.0342(10) 0.0224(8) 0.0171(8) 0.0081(7) 0.0121(8)
C36 0.0234(7) 0.0270(9) 0.0223(8) 0.0142(7) 0.0051(6) 0.0079(6)
C37 0.0227(7) 0.0323(10) 0.0196(7) 0.0121(7) 0.0034(6) 0.0096(7)
C38 0.0297(9) 0.0452(12) 0.0262(9) 0.0214(9) 0.0093(7) 0.0159(8)
C39 0.0418(12) 0.0716(18) 0.0246(9) 0.0248(11) 0.0147(8) 0.0320(12)
C40 0.0522(14) 0.0587(16) 0.0231(10) 0.0067(10) 0.0067(9) 0.0319(12)
C41 0.0486(13) 0.0371(13) 0.0379(12) 0.0018(10) 0.0036(10) 0.0174(10)
C42 0.0337(10) 0.0302(11) 0.0362(11) 0.0072(9) 0.0092(8) 0.0076(8)
O1 0.0350(7) 0.0215(7) 0.0315(7) 0.0062(6) 0.0034(5) -0.0019(5)
C43 0.0240(7) 0.0212(8) 0.0175(7) 0.0074(6) -0.0001(5) 0.0023(6)
C44 0.0381(10) 0.0278(9) 0.0203(8) 0.0139(7) 0.0078(7) 0.0129(7)
C45 0.0464(11) 0.0343(11) 0.0200(8) 0.0131(8) 0.0075(7) 0.0220(9)
C46 0.0328(10) 0.0498(13) 0.0195(8) 0.0105(8) 0.0055(7) 0.0185(9)
C47 0.0254(9) 0.0387(12) 0.0267(9) 0.0099(8) 0.0042(7) -0.0010(7)
C48 0.0287(8) 0.0249(9) 0.0257(9) 0.0081(7) 0.0051(7) -0.0005(7)
C49 0.098(2) 0.0552(17) 0.0403(13) 0.0292(13) 0.0343(14) 0.0513(18)
C50 0.0414(13) 0.0530(17) 0.0433(14) 0.0077(12) 0.0197(10) -0.0102(11)
C51 0.0252(8) 0.0233(8) 0.0241(8) 0.0132(7) 0.0034(6) 0.0025(6)
C52 0.0288(9) 0.0348(11) 0.0291(9) 0.0148(8) 0.0065(7) 0.0067(7)
C53 0.0286(9) 0.0500(14) 0.0376(11) 0.0252(11) 0.0091(8) 0.0048(9)
C54 0.0281(10) 0.0526(15) 0.0422(12) 0.0275(11) 0.0011(8) -0.0063(9)
C55 0.0329(10) 0.0368(12) 0.0283(10) 0.0175(9) -0.0019(7) -0.0084(8)
C56 0.0295(9) 0.0264(9) 0.0235(8) 0.0133(7) 0.0017(6) -0.0025(7)
C57 0.0492(14) 0.0485(15) 0.0351(12) 0.0192(11) -0.0074(10) -0.0237(11)
C58 0.0357(12) 0.074(2) 0.0590(17) 0.0321(16) 0.0200(11) 0.0124(12)
C59 0.0219(7) 0.0205(8) 0.0203(7) 0.0088(6) 0.0011(5) 0.0026(6)
C60 0.0273(8) 0.0210(8) 0.0232(8) 0.0099(7) 0.0013(6) 0.0048(6)
C61 0.0274(8) 0.0241(9) 0.0279(9) 0.0142(7) 0.0003(6) 0.0052(6)
C62 0.0357(10) 0.0214(9) 0.0345(10) 0.0125(8) -0.0019(7) 0.0070(7)
C63 0.0296(8) 0.0232(9) 0.0223(8) 0.0083(7) -0.0007(6) 0.0070(7)
C64 0.0450(12) 0.0314(11) 0.0323(10) 0.0187(9) 0.0047(8) 0.0127(9)
C65 0.0617(15) 0.0257(11) 0.0357(12) 0.0036(9) -0.0100(10) 0.0154(10)
C66 0.0354(10) 0.0199(9) 0.0270(9) 0.0050(7) -0.0033(7) 0.0071(7)
C67 0.0306(8) 0.0182(8) 0.0201(7) 0.0084(6) 0.0034(6) 0.0069(6)
C68 0.0358(9) 0.0231(9) 0.0244(8) 0.0118(7) 0.0060(7) 0.0082(7)
C69 0.0468(11) 0.0312(10) 0.0256(9) 0.0176(8) 0.0080(8) 0.0152(9)
C70 0.0538(13) 0.0315(11) 0.0221(9) 0.0122(8) -0.0025(8) 0.0163(9)
C71 0.0375(10) 0.0223(9) 0.0280(9) 0.0095(7) -0.0067(7) 0.0079(7)
C72 0.0310(9) 0.0225(9) 0.0251(8) 0.0110(7) -0.0005(6) 0.0055(7)
C73 0.0709(18) 0.0532(16) 0.0325(12) 0.0285(12) 0.0170(11) 0.0241(13)
C74 0.0471(13) 0.0350(12) 0.0387(12) 0.0161(10) -0.0157(9) 0.0035(9)
B1 0.0246(8) 0.0193(9) 0.0190(8) 0.0080(7) 0.0021(6) 0.0033(7)
F1A 0.181(4) 0.1197(19) 0.056(2) 0.063(2) 0.0496(19) 0.120(3)
F3A 0.120(4) 0.062(2) 0.064(3) 0.037(2) 0.061(3) 0.067(3)
F2A 0.162(4) 0.0312(15) 0.096(2) 0.0392(14) 0.084(3) 0.042(2)
F4A 0.0743(15) 0.0686(15) 0.0737(14) 0.0200(12) 0.0508(12) -0.0006(12)
F5A 0.0699(15) 0.103(2) 0.0925(18) 0.0752(17) 0.0261(12) 0.0026(13)
F6A 0.0635(14) 0.105(2) 0.0535(13) 0.0288(13) -0.0156(10) -0.0566(15)
F12A 0.156(3) 0.068(2) 0.225(4) 0.069(2) 0.160(3) 0.055(2)
F16A 0.0858(18) 0.0314(11) 0.0479(13) -0.0022(9) -0.0191(11) 0.0295(11)
F18A 0.0366(13) 0.129(3) 0.073(2) -0.057(2) -0.0223(12) 0.0165(14)
F1B 0.181(4) 0.1197(19) 0.056(2) 0.063(2) 0.0496(19) 0.120(3)
F3B 0.156(18) 0.081(10) 0.042(7) 0.012(7) 0.030(9) 0.093(12)
F4B 0.0743(15) 0.0686(15) 0.0737(14) 0.0200(12) 0.0508(12) -0.0006(12)
F5B 0.0699(15) 0.103(2) 0.0925(18) 0.0752(17) 0.0261(12) 0.0026(13)
F10B 0.094(2) 0.188(4) 0.0638(17) 0.076(2) 0.0505(16) 0.077(2)
F11B 0.0286(11) 0.212(4) 0.0779(18) 0.014(2) 0.0201(11) 0.0108(16)
F12B 0.156(3) 0.068(2) 0.225(4) 0.069(2) 0.160(3) 0.055(2)
F16B 0.0858(18) 0.0314(11) 0.0479(13) -0.0022(9) -0.0191(11) 0.0295(11)
F18B 0.055(4) 0.073(6) 0.051(5) -0.023(3) 0.005(3) 0.025(4)
F7 0.0510(10) 0.0920(15) 0.0570(11) 0.0096(10) -0.0116(8) -0.0321(9)
F8 0.1035(15) 0.0471(10) 0.0405(9) 0.0065(8) 0.0046(9) -0.0048(10)
F9 0.0987(14) 0.0723(12) 0.0306(8) 0.0256(8) -0.0087(8) -0.0359(10)
F13 0.0452(8) 0.0757(11) 0.0380(8) 0.0321(8) -0.0081(6) 0.0080(7)
F14 0.1199(15) 0.0398(9) 0.0463(9) 0.0284(7) 0.0118(9) 0.0377(9)
F15 0.0522(8) 0.0603(10) 0.0381(7) 0.0291(7) 0.0164(6) 0.0201(7)
F19A 0.106(5) 0.038(2) 0.073(3) 0.042(2) 0.046(3) 0.029(2)
F21A 0.091(6) 0.114(6) 0.075(3) 0.073(4) -0.009(3) -0.034(4)
F19B 0.042(4) 0.209(15) 0.133(10) 0.151(11) 0.028(5) 0.019(6)
F21B 0.094(6) 0.160(9) 0.130(7) 0.134(8) 0.044(5) 0.070(6)
F22 0.0387(9) 0.0750(13) 0.0818(13) 0.0244(10) 0.0056(8) 0.0150(8)
F23 0.0909(15) 0.1233(19) 0.179(2) 0.131(2) -0.0873(16) -0.0687(14)
F24 0.0630(12) 0.0883(15) 0.0526(11) -0.0168(10) -0.0171(8) -0.0008(10)

loop_
_atom_type_symbol
_atom_type_description
_atom_type_scat_dispersion_real
_atom_type_scat_dispersion_imag
_atom_type_scat_source
C C 0.0033 0.0016 'International Tables Vol C Tables 4.2.6.8 and 6.1.1.4'
H H 0.0000 0.0000 'International Tables Vol C Tables 4.2.6.8 and 6.1.1.4'
N N 0.0061 0.0033 'International Tables Vol C Tables 4.2.6.8 and 6.1.1.4'
B B 0.0013 0.0007 'International Tables Vol C Tables 4.2.6.8 and 6.1.1.4'
F F 0.0171 0.0103 'International Tables Vol C Tables 4.2.6.8 and 6.1.1.4'
P P 0.1023 0.0942 'International Tables Vol C Tables 4.2.6.8 and 6.1.1.4'
Ru Ru -1.2594 0.8363 'International Tables Vol C Tables 4.2.6.8 and 6.1.1.4'
O O 0.0106 0.0060 'International Tables Vol C Tables 4.2.6.8 and 6.1.1.4'

loop_
_geom_angle_atom_site_label_1
_geom_angle_atom_site_label_2
_geom_angle_atom_site_label_3
_geom_angle
C24 Ru1 C1 95.60(7)
C24 Ru1 N2 171.15(6)
C1 Ru1 N2 89.57(6)
C24 Ru1 N1 96.13(6)
C1 Ru1 N1 160.49(6)
N2 Ru1 N1 77.03(6)
C24 Ru1 O2 92.2(2)
C1 Ru1 O2 82.9(2)
N2 Ru1 O2 81.3(2)
N1 Ru1 O2 81.1(2)
C24 Ru1 P1 93.39(5)
C1 Ru1 P1 100.77(4)
N2 Ru1 P1 92.69(4)
N1 Ru1 P1 94.04(4)
O2 Ru1 P1 173.0(2)
C14 N1 C10 118.35(15)
C14 N1 Ru1 125.80(12)
C10 N1 Ru1 114.86(11)
C5 N2 C9 119.13(15)
C5 N2 Ru1 125.63(11)
C9 N2 Ru1 115.21(12)
C1 N3 C3 111.83(14)
C1 N3 C4 123.70(13)
C3 N3 C4 124.32(14)
C1 N4 C2 111.34(15)
C1 N4 C15 126.16(14)
C2 N4 C15 121.59(14)
C25 P1 C31 102.74(8)
C25 P1 C37 104.30(8)
C31 P1 C37 98.74(8)
C25 P1 Ru1 113.63(6)
C31 P1 Ru1 121.78(6)
C37 P1 Ru1 113.34(6)
N4 C1 N3 103.31(13)
N4 C1 Ru1 133.75(12)
N3 C1 Ru1 122.25(11)
C3 C2 N4 107.02(15)
C3 C2 H2 126.5
N4 C2 H2 126.5
C2 C3 N3 106.50(16)
C2 C3 H3 126.7
N3 C3 H3 126.7
N3 C4 C5 114.46(13)
N3 C4 H4A 108.6
C5 C4 H4A 108.6
N3 C4 H4B 108.6
C5 C4 H4B 108.6
H4A C4 H4B 107.6
N2 C5 C6 121.90(16)
N2 C5 C4 117.23(15)
C6 C5 C4 120.72(16)
C5 C6 C7 119.22(19)
C5 C6 H6 120.4
C7 C6 H6 120.4
C8 C7 C6 119.06(19)
C8 C7 H7 120.5
C6 C7 H7 120.5
C7 C8 C9 119.72(17)
C7 C8 H8 120.1
C9 C8 H8 120.1
N2 C9 C8 120.91(17)
N2 C9 C10 115.46(16)
C8 C9 C10 123.56(16)
N1 C10 C11 121.34(18)
N1 C10 C9 115.43(14)
C11 C10 C9 123.22(18)
C12 C11 C10 119.65(19)
C12 C11 H11 120.2
C10 C11 H11 120.2
C13 C12 C11 119.21(17)
C13 C12 H12 120.4
C11 C12 H12 120.4
C12 C13 C14 119.07(19)
C12 C13 H13 120.5
C14 C13 H13 120.5
N1 C14 C13 122.37(19)
N1 C14 H14 118.8
C13 C14 H14 118.8
C22 C15 C16 122.32(16)
C22 C15 N4 119.97(15)
C16 C15 N4 117.64(15)
C18 C16 C15 117.62(16)
C18 C16 C17 121.25(16)
C15 C16 C17 121.13(16)
C16 C17 H17A 109.5
C16 C17 H17B 109.5
H17A C17 H17B 109.5
C16 C17 H17C 109.5
H17A C17 H17C 109.5
H17B C17 H17C 109.5
C16 C18 C19 121.84(17)
C16 C18 H18 119.1
C19 C18 H18 119.1
C21 C19 C18 118.67(17)
C21 C19 C20 120.77(19)
C18 C19 C20 120.57(18)
C19 C20 H20A 109.5
C19 C20 H20B 109.5
H20A C20 H20B 109.5
C19 C20 H20C 109.5
H20A C20 H20C 109.5
H20B C20 H20C 109.5
C19 C21 C22 121.91(18)
C19 C21 H21 119.0
C22 C21 H21 119.0
C21 C22 C15 117.64(16)
C21 C22 C23 120.85(17)
C15 C22 C23 121.51(17)
C22 C23 H23A 109.5
C22 C23 H23B 109.5
H23A C23 H23B 109.5
C22 C23 H23C 109.5
H23A C23 H23C 109.5
H23B C23 H23C 109.5
O1 C24 Ru1 174.53(15)
C26 C25 C30 118.31(18)
C26 C25 P1 123.02(14)
C30 C25 P1 118.45(14)
C25 C26 C27 120.5(2)
C25 C26 H26 119.7
C27 C26 H26 119.7
C28 C27 C26 120.1(2)
C28 C27 H27 120.0
C26 C27 H27 120.0
C27 C28 C29 120.1(2)
C27 C28 H28 120.0
C29 C28 H28 120.0
C30 C29 C28 120.0(2)
C30 C29 H29 120.0
C28 C29 H29 120.0
C29 C30 C25 121.00(19)
C29 C30 H30 119.5
C25 C30 H30 119.5
C36 C31 C32 118.34(15)
C36 C31 P1 122.54(12)
C32 C31 P1 119.12(13)
C33 C32 C31 121.39(18)
C33 C32 H32 119.3
C31 C32 H32 119.3
C32 C33 C34 119.42(18)
C32 C33 H33 120.3
C34 C33 H33 120.3
C35 C34 C33 119.80(17)
C35 C34 H34 120.1
C33 C34 H34 120.1
C34 C35 C36 120.61(17)
C34 C35 H35 119.7
C36 C35 H35 119.7
C31 C36 C35 120.30(16)
C31 C36 H36 119.9
C35 C36 H36 119.9
C38 C37 C42 118.41(18)
C38 C37 P1 124.71(16)
C42 C37 P1 116.84(14)
C37 C38 C39 119.7(2)
C37 C38 H38 120.1
C39 C38 H38 120.1
C40 C39 C38 120.9(2)
C40 C39 H39 119.5
C38 C39 H39 119.5
C39 C40 C41 119.8(2)
C39 C40 H40 120.1
C41 C40 H40 120.1
C40 C41 C42 120.3(2)
C40 C41 H41 119.9
C42 C41 H41 119.9
C41 C42 C37 120.8(2)
C41 C42 H42 119.6
C37 C42 H42 119.6
C44 C43 C48 115.39(17)
C44 C43 B1 119.90(15)
C48 C43 B1 124.35(16)
C43 C44 C45 122.47(18)
C43 C44 H44 118.8
C45 C44 H44 118.8
C46 C45 C44 120.55(19)
C46 C45 C49 119.1(2)
C44 C45 C49 120.3(2)
C47 C46 C45 118.28(18)
C47 C46 H46 120.9
C45 C46 H46 120.9
C46 C47 C48 120.94(18)
C46 C47 C50 120.0(2)
C48 C47 C50 119.0(2)
C43 C48 C47 122.35(19)
C43 C48 H48 118.8
C47 C48 H48 118.8
F2B C49 F1B 118.1(16)
F2B C49 F3A 102.8(10)
F1B C49 F3A 89.2(8)
F2B C49 F1A 104.3(9)
F3A C49 F1A 106.6(3)
F2B C49 F3B 84.5(18)
F1B C49 F3B 110.7(11)
F1A C49 F3B 125.9(9)
F1B C49 F2A 117.9(14)
F3A C49 F2A 109.7(5)
F1A C49 F2A 102.4(4)
F3B C49 F2A 91.0(14)
F2B C49 C45 116.0(8)
F1B C49 C45 113.2(13)
F3A C49 C45 113.6(3)
F1A C49 C45 112.4(3)
F3B C49 C45 110.4(10)
F2A C49 C45 111.5(3)
F6B C50 F5B 108.8(10)
F6B C50 F6A 129.8(7)
F5B C50 F6A 50.9(8)
F5B C50 F4A 130.9(6)
F6A C50 F4A 111.4(3)
F6B C50 F5A 60.5(7)
F5B C50 F5A 57.2(8)
F6A C50 F5A 105.6(3)
F4A C50 F5A 100.4(3)
F6B C50 C47 116.0(7)
F5B C50 C47 116.1(6)
F6A C50 C47 113.8(2)
F4A C50 C47 112.8(2)
F5A C50 C47 111.8(2)
F6B C50 F4B 106.6(9)
F5B C50 F4B 103.8(10)
F6A C50 F4B 54.3(5)
F4A C50 F4B 67.5(5)
F5A C50 F4B 143.8(5)
C47 C50 F4B 104.2(5)
C56 C51 C52 115.65(17)
C56 C51 B1 124.45(16)
C52 C51 B1 119.55(17)
C53 C52 C51 122.0(2)
C53 C52 H52 119.0
C51 C52 H52 119.0
C54 C53 C52 121.0(2)
C54 C53 C58 120.1(2)
C52 C53 C58 118.9(2)
C55 C54 C53 118.5(2)
C55 C54 H54 120.7
C53 C54 H54 120.7
C54 C55 C56 120.3(2)
C54 C55 C57 121.0(2)
C56 C55 C57 118.7(2)
C51 C56 C55 122.45(19)
C51 C56 H56 118.8
C55 C56 H56 118.8
F9 C57 F7 107.7(2)
F9 C57 F8 104.0(3)
F7 C57 F8 105.4(2)
F9 C57 C55 113.4(2)
F7 C57 C55 113.0(2)
F8 C57 C55 112.5(2)
F12A C58 F10A 105.4(11)
F12A C58 F11B 127.9(8)
F10A C58 F11B 59.8(7)
F12A C58 F10B 57.1(11)
F10A C58 F10B 51.9(7)
F11B C58 F10B 104.8(3)
F12A C58 F11A 102.3(13)
F10A C58 F11A 114.0(9)
F11B C58 F11A 55.8(6)
F10B C58 F11A 137.4(6)
F12A C58 F12B 45.1(12)
F10A C58 F12B 137.0(7)
F11B C58 F12B 109.2(3)
F10B C58 F12B 100.6(4)
F11A C58 F12B 60.9(6)
F12A C58 C53 116.5(8)
F10A C58 C53 109.3(7)
F11B C58 C53 115.5(3)
F10B C58 C53 113.0(2)
F11A C58 C53 109.5(5)
F12B C58 C53 112.4(2)
C63 C59 C60 115.60(16)
C63 C59 B1 123.74(15)
C60 C59 B1 120.62(15)
C61 C60 C59 122.26(17)
C61 C60 H60 118.9
C59 C60 H60 118.9
C62 C61 C60 120.75(16)
C62 C61 C64 120.42(17)
C60 C61 C64 118.81(17)
C66 C62 C61 118.24(17)
C66 C62 H62 120.9
C61 C62 H62 120.9
C66 C63 C59 122.21(16)
C66 C63 H63 118.9
C59 C63 H63 118.9
F14 C64 F15 107.46(18)
F14 C64 F13 105.89(18)
F15 C64 F13 105.28(18)
F14 C64 C61 112.85(18)
F15 C64 C61 112.28(17)
F13 C64 C61 112.55(17)
F18B C65 F18A 124.2(5)
F18B C65 F16B 104.6(7)
F18A C65 F16B 48.1(4)
F18B C65 F17B 64.3(7)
F18A C65 F17B 92.6(3)
F16B C65 F17B 47.4(5)
F18B C65 F16A 46.0(6)
F18A C65 F16A 110.6(3)
F16B C65 F16A 132.0(4)
F17B C65 F16A 108.2(3)
F18B C65 F17A 46.0(6)
F18A C65 F17A 117.2(3)
F16B C65 F17A 72.9(5)
F16A C65 F17A 92.0(3)
F18B C65 F17C 100.7(8)
F18A C65 F17C 61.1(5)
F16B C65 F17C 107.2(7)
F17B C65 F17C 136.5(5)
F16A C65 F17C 58.8(5)
F17A C65 F17C 141.9(6)
F18B C65 C66 121.1(5)
F18A C65 C66 114.7(2)
F16B C65 C66 115.0(3)
F17B C65 C66 116.0(3)
F16A C65 C66 113.0(2)
F17A C65 C66 107.3(3)
F17C C65 C66 106.7(5)
F18B C65 F17D 118.0(8)
F16B C65 F17D 90.7(7)
F17B C65 F17D 130.8(5)
F16A C65 F17D 79.3(5)
F17A C65 F17D 148.7(5)
C66 C65 F17D 103.8(5)
C62 C66 C63 120.90(18)
C62 C66 C65 120.40(18)
C63 C66 C65 118.66(17)
C72 C67 C68 115.65(16)
C72 C67 B1 118.03(15)
C68 C67 B1 126.31(16)
C69 C68 C67 121.68(19)
C69 C68 H68 119.2
C67 C68 H68 119.2
C70 C69 C68 121.19(18)
C70 C69 C73 118.73(19)
C68 C69 C73 120.1(2)
C69 C70 C71 118.24(17)
C69 C70 H70 120.9
C71 C70 H70 120.9
C72 C71 C70 120.38(19)
C72 C71 C74 120.17(19)
C70 C71 C74 119.45(18)
C71 C72 C67 122.80(18)
C71 C72 H72 118.6
C67 C72 H72 118.6
F19B C73 F19A 112.2(10)
F19B C73 F20B 82.1(10)
F19A C73 F20B 117.1(5)
F19A C73 F21A 92.1(8)
F20B C73 F21A 101.1(7)
F19B C73 F21B 124.5(11)
F20B C73 F21B 109.7(6)
F21A C73 F21B 105.5(9)
F19B C73 F20A 106.5(10)
F19A C73 F20A 102.5(4)
F21A C73 F20A 123.5(7)
F21B C73 F20A 91.5(6)
F19B C73 C69 112.8(6)
F19A C73 C69 113.6(5)
F20B C73 C69 115.1(3)
F21A C73 C69 114.8(5)
F21B C73 C69 110.0(6)
F20A C73 C69 108.4(3)
F23 C74 F24 106.9(2)
F23 C74 F22 106.3(3)
F24 C74 F22 103.90(19)
F23 C74 C71 113.52(17)
F24 C74 C71 112.4(2)
F22 C74 C71 113.0(2)
C51 B1 C43 112.81(15)
C51 B1 C67 113.77(14)
C43 B1 C67 104.67(13)
C51 B1 C59 105.00(13)
C43 B1 C59 111.53(14)
C67 B1 C59 109.16(14)
F18B F16A C65 55.7(4)
C49 F2B F3B 54.7(14)
F16A F18B C65 78.3(7)
C73 F19B F20B 49.9(7)
C73 F20B F19B 48.1(6)

loop_
_geom_bond_atom_site_label_1
_geom_bond_atom_site_label_2
_geom_bond_distance
Ru1 C24 1.8426(19)
Ru1 C1 2.0135(15)
Ru1 N2 2.1098(15)
Ru1 N1 2.1162(13)
Ru1 O2 2.196(9)
Ru1 P1 2.4163(4)
N1 C14 1.352(2)
N1 C10 1.354(2)
N2 C5 1.351(2)
N2 C9 1.357(2)
N3 C1 1.366(2)
N3 C3 1.385(2)
N3 C4 1.458(2)
N4 C1 1.365(2)
N4 C2 1.389(2)
N4 C15 1.441(2)
P1 C25 1.8224(18)
P1 C31 1.8228(16)
P1 C37 1.8338(18)
C2 C3 1.343(3)
C2 H2 0.9500
C3 H3 0.9500
C4 C5 1.509(2)
C4 H4A 0.9900
C4 H4B 0.9900
C5 C6 1.380(3)
C6 C7 1.385(3)
C6 H6 0.9500
C7 C8 1.379(3)
C7 H7 0.9500
C8 C9 1.389(3)
C8 H8 0.9500
C9 C10 1.466(3)
C10 C11 1.393(2)
C11 C12 1.379(3)
C11 H11 0.9500
C12 C13 1.373(3)
C12 H12 0.9500
C13 C14 1.388(2)
C13 H13 0.9500
C14 H14 0.9500
C15 C22 1.391(2)
C15 C16 1.398(2)
C16 C18 1.386(3)
C16 C17 1.507(3)
C17 H17A 0.9800
C17 H17B 0.9800
C17 H17C 0.9800
C18 C19 1.389(3)
C18 H18 0.9500
C19 C21 1.384(3)
C19 C20 1.512(3)
C20 H20A 0.9800
C20 H20B 0.9800
C20 H20C 0.9800
C21 C22 1.390(3)
C21 H21 0.9500
C22 C23 1.509(3)
C23 H23A 0.9800
C23 H23B 0.9800
C23 H23C 0.9800
C24 O1 1.156(2)
C25 C26 1.390(3)
C25 C30 1.409(2)
C26 C27 1.394(3)
C26 H26 0.9500
C27 C28 1.384(4)
C27 H27 0.9500
C28 C29 1.385(4)
C28 H28 0.9500
C29 C30 1.377(3)
C29 H29 0.9500
C30 H30 0.9500
C31 C36 1.387(2)
C31 C32 1.394(2)
C32 C33 1.380(3)
C32 H32 0.9500
C33 C34 1.389(3)
C33 H33 0.9500
C34 C35 1.373(3)
C34 H34 0.9500
C35 C36 1.391(2)
C35 H35 0.9500
C36 H36 0.9500
C37 C38 1.395(2)
C37 C42 1.395(3)
C38 C39 1.402(3)
C38 H38 0.9500
C39 C40 1.366(4)
C39 H39 0.9500
C40 C41 1.375(4)
C40 H40 0.9500
C41 C42 1.388(3)
C41 H41 0.9500
C42 H42 0.9500
C43 C44 1.393(2)
C43 C48 1.395(2)
C43 B1 1.643(3)
C44 C45 1.395(3)
C44 H44 0.9500
C45 C46 1.382(3)
C45 C49 1.474(3)
C46 C47 1.369(3)
C46 H46 0.9500
C47 C48 1.395(3)
C47 C50 1.497(3)
C48 H48 0.9500
C49 F2B 1.111(15)
C49 F1B 1.27(2)
C49 F3A 1.327(6)
C49 F1A 1.356(6)
C49 F3B 1.39(2)
C49 F2A 1.413(8)
C50 F6B 1.134(11)
C50 F5B 1.252(18)
C50 F6A 1.276(3)
C50 F4A 1.341(3)
C50 F5A 1.383(4)
C50 F4B 1.568(16)
C51 C56 1.389(3)
C51 C52 1.410(3)
C51 B1 1.632(3)
C52 C53 1.384(3)
C52 H52 0.9500
C53 C54 1.381(3)
C53 C58 1.499(3)
C54 C55 1.379(3)
C54 H54 0.9500
C55 C56 1.400(3)
C55 C57 1.487(3)
C56 H56 0.9500
C57 F9 1.323(3)
C57 F7 1.341(3)
C57 F8 1.349(4)
C58 F12A 1.16(3)
C58 F10A 1.202(13)
C58 F11B 1.280(4)
C58 F10B 1.304(4)
C58 F11A 1.311(11)
C58 F12B 1.350(5)
C59 C63 1.399(2)
C59 C60 1.402(2)
C59 B1 1.645(3)
C60 C61 1.389(2)
C60 H60 0.9500
C61 C62 1.384(3)
C61 C64 1.499(3)
C62 C66 1.381(3)
C62 H62 0.9500
C63 C66 1.390(3)
C63 H63 0.9500
C64 F14 1.327(2)
C64 F15 1.331(3)
C64 F13 1.341(3)
C65 F18B 1.120(7)
C65 F18A 1.245(3)
C65 F16B 1.251(7)
C65 F17B 1.315(5)
C65 F16A 1.328(3)
C65 F17A 1.491(5)
C65 F17C 1.493(13)
C65 C66 1.496(3)
C65 F17D 1.566(12)
C67 C72 1.399(3)
C67 C68 1.400(2)
C67 B1 1.643(2)
C68 C69 1.397(3)
C68 H68 0.9500
C69 C70 1.378(3)
C69 C73 1.507(3)
C70 C71 1.387(3)
C70 H70 0.9500
C71 C72 1.386(2)
C71 C74 1.490(3)
C72 H72 0.9500
C73 F19B 1.268(12)
C73 F19A 1.279(7)
C73 F20B 1.303(4)
C73 F21A 1.340(11)
C73 F21B 1.344(10)
C73 F20A 1.394(5)
C74 F23 1.303(3)
C74 F24 1.321(3)
C74 F22 1.322(3)
F16A F18B 0.976(12)
F2B F3B 1.69(3)
F19B F20B 1.69(2)

loop_
_geom_torsion_atom_site_label_1
_geom_torsion_atom_site_label_2
_geom_torsion_atom_site_label_3
_geom_torsion_atom_site_label_4
_geom_torsion
C24 Ru1 N1 C14 6.80(14)
C1 Ru1 N1 C14 133.46(19)
N2 Ru1 N1 C14 -178.89(14)
O2 Ru1 N1 C14 98.1(2)
P1 Ru1 N1 C14 -87.05(13)
C24 Ru1 N1 C10 -161.59(12)
C1 Ru1 N1 C10 -34.9(2)
N2 Ru1 N1 C10 12.73(11)
O2 Ru1 N1 C10 -70.3(2)
P1 Ru1 N1 C10 104.56(11)
C1 Ru1 N2 C5 -23.07(14)
N1 Ru1 N2 C5 171.21(14)
O2 Ru1 N2 C5 -106.0(2)
P1 Ru1 N2 C5 77.69(13)
C1 Ru1 N2 C9 154.58(12)
N1 Ru1 N2 C9 -11.13(11)
O2 Ru1 N2 C9 71.7(2)
P1 Ru1 N2 C9 -104.66(11)
C24 Ru1 P1 C25 -163.30(8)
C1 Ru1 P1 C25 100.34(8)
N2 Ru1 P1 C25 10.27(7)
N1 Ru1 P1 C25 -66.90(8)
C24 Ru1 P1 C31 73.05(9)
C1 Ru1 P1 C31 -23.31(9)
N2 Ru1 P1 C31 -113.38(8)
N1 Ru1 P1 C31 169.44(8)
C24 Ru1 P1 C37 -44.46(8)
C1 Ru1 P1 C37 -140.82(8)
N2 Ru1 P1 C37 129.11(7)
N1 Ru1 P1 C37 51.94(8)
C2 N4 C1 N3 0.42(18)
C15 N4 C1 N3 -168.74(15)
C2 N4 C1 Ru1 170.71(13)
C15 N4 C1 Ru1 1.5(3)
C3 N3 C1 N4 -0.82(18)
C4 N3 C1 N4 -176.51(14)
C3 N3 C1 Ru1 -172.53(12)
C4 N3 C1 Ru1 11.8(2)
C24 Ru1 C1 N4 25.75(17)
N2 Ru1 C1 N4 -147.05(16)
N1 Ru1 C1 N4 -101.0(2)
O2 Ru1 C1 N4 -65.8(3)
P1 Ru1 C1 N4 120.29(15)
C24 Ru1 C1 N3 -165.44(13)
N2 Ru1 C1 N3 21.75(13)
N1 Ru1 C1 N3 67.8(2)
O2 Ru1 C1 N3 103.0(2)
P1 Ru1 C1 N3 -70.90(13)
C1 N4 C2 C3 0.1(2)
C15 N4 C2 C3 169.86(16)
N4 C2 C3 N3 -0.6(2)
C1 N3 C3 C2 0.9(2)
C4 N3 C3 C2 176.58(16)
C1 N3 C4 C5 -55.8(2)
C3 N3 C4 C5 129.03(17)
C9 N2 C5 C6 -2.1(2)
Ru1 N2 C5 C6 175.45(14)
C9 N2 C5 C4 173.38(15)
Ru1 N2 C5 C4 -9.0(2)
N3 C4 C5 N2 51.9(2)
N3 C4 C5 C6 -132.51(18)
N2 C5 C6 C7 -0.1(3)
C4 C5 C6 C7 -175.48(18)
C5 C6 C7 C8 1.6(3)
C6 C7 C8 C9 -0.8(3)
C5 N2 C9 C8 2.9(2)
Ru1 N2 C9 C8 -174.90(14)
C5 N2 C9 C10 -174.03(15)
Ru1 N2 C9 C10 8.16(18)
C7 C8 C9 N2 -1.5(3)
C7 C8 C9 C10 175.21(19)
C14 N1 C10 C11 -0.7(2)
Ru1 N1 C10 C11 168.63(13)
C14 N1 C10 C9 178.21(15)
Ru1 N1 C10 C9 -12.48(18)
N2 C9 C10 N1 2.9(2)
C8 C9 C10 N1 -173.94(17)
N2 C9 C10 C11 -178.22(16)
C8 C9 C10 C11 4.9(3)
N1 C10 C11 C12 -0.1(3)
C9 C10 C11 C12 -178.93(17)
C10 C11 C12 C13 0.8(3)
C11 C12 C13 C14 -0.7(3)
C10 N1 C14 C13 0.8(2)
Ru1 N1 C14 C13 -167.20(14)
C12 C13 C14 N1 -0.1(3)
C1 N4 C15 C22 -95.4(2)
C2 N4 C15 C22 96.4(2)
C1 N4 C15 C16 87.3(2)
C2 N4 C15 C16 -80.8(2)
C22 C15 C16 C18 0.1(2)
N4 C15 C16 C18 177.24(14)
C22 C15 C16 C17 -179.48(16)
N4 C15 C16 C17 -2.3(2)
C15 C16 C18 C19 -0.3(3)
C17 C16 C18 C19 179.23(16)
C16 C18 C19 C21 0.6(3)
C16 C18 C19 C20 -179.86(17)
C18 C19 C21 C22 -0.6(3)
C20 C19 C21 C22 179.84(18)
C19 C21 C22 C15 0.4(3)
C19 C21 C22 C23 179.53(18)
C16 C15 C22 C21 -0.1(3)
N4 C15 C22 C21 -177.19(15)
C16 C15 C22 C23 -179.25(17)
N4 C15 C22 C23 3.7(3)
C31 P1 C25 C26 15.53(18)
C37 P1 C25 C26 118.14(17)
Ru1 P1 C25 C26 -117.97(15)
C31 P1 C25 C30 -169.93(15)
C37 P1 C25 C30 -67.32(16)
Ru1 P1 C25 C30 56.57(16)
C30 C25 C26 C27 0.8(3)
P1 C25 C26 C27 175.37(18)
C25 C26 C27 C28 0.9(4)
C26 C27 C28 C29 -1.6(4)
C27 C28 C29 C30 0.6(4)
C28 C29 C30 C25 1.2(3)
C26 C25 C30 C29 -1.9(3)
P1 C25 C30 C29 -176.69(17)
C25 P1 C31 C36 -114.16(16)
C37 P1 C31 C36 138.92(16)
Ru1 P1 C31 C36 14.40(19)
C25 P1 C31 C32 65.54(18)
C37 P1 C31 C32 -41.37(18)
Ru1 P1 C31 C32 -165.89(15)
C36 C31 C32 C33 -1.6(3)
P1 C31 C32 C33 178.7(2)
C31 C32 C33 C34 -1.9(4)
C32 C33 C34 C35 4.1(4)
C33 C34 C35 C36 -2.9(3)
C32 C31 C36 C35 2.8(3)
P1 C31 C36 C35 -177.44(15)
C34 C35 C36 C31 -0.7(3)
C25 P1 C37 C38 10.60(17)
C31 P1 C37 C38 116.23(16)
Ru1 P1 C37 C38 -113.48(14)
C25 P1 C37 C42 -167.32(14)
C31 P1 C37 C42 -61.69(16)
Ru1 P1 C37 C42 68.60(15)
C42 C37 C38 C39 -0.5(3)
P1 C37 C38 C39 -178.37(14)
C37 C38 C39 C40 0.7(3)
C38 C39 C40 C41 -0.4(3)
C39 C40 C41 C42 -0.2(3)
C40 C41 C42 C37 0.4(3)
C38 C37 C42 C41 -0.1(3)
P1 C37 C42 C41 177.98(17)
C48 C43 C44 C45 -0.5(3)
B1 C43 C44 C45 172.90(17)
C43 C44 C45 C46 -0.9(3)
C43 C44 C45 C49 -176.9(2)
C44 C45 C46 C47 1.4(3)
C49 C45 C46 C47 177.5(2)
C45 C46 C47 C48 -0.6(3)
C45 C46 C47 C50 -179.2(2)
C44 C43 C48 C47 1.3(3)
B1 C43 C48 C47 -171.76(17)
C46 C47 C48 C43 -0.8(3)
C50 C47 C48 C43 177.8(2)
C46 C45 C49 F2B 139.1(9)
C44 C45 C49 F2B -44.8(9)
C46 C45 C49 F1B -79.6(11)
C44 C45 C49 F1B 96.5(11)
C46 C45 C49 F3A 20.2(5)
C44 C45 C49 F3A -163.7(5)
C46 C45 C49 F1A -100.9(5)
C44 C45 C49 F1A 75.1(5)
C46 C45 C49 F3B 45.2(15)
C44 C45 C49 F3B -138.8(14)
C46 C45 C49 F2A 144.7(3)
C44 C45 C49 F2A -39.2(3)
C46 C47 C50 F6B -72.3(9)
C48 C47 C50 F6B 109.1(9)
C46 C47 C50 F5B 157.9(10)
C48 C47 C50 F5B -20.7(10)
C46 C47 C50 F6A 101.3(3)
C48 C47 C50 F6A -77.2(4)
C46 C47 C50 F4A -26.8(4)
C48 C47 C50 F4A 154.6(3)
C46 C47 C50 F5A -139.1(2)
C48 C47 C50 F5A 42.4(3)
C46 C47 C50 F4B 44.5(6)
C48 C47 C50 F4B -134.1(6)
C56 C51 C52 C53 -2.3(3)
B1 C51 C52 C53 -175.82(18)
C51 C52 C53 C54 1.5(3)
C51 C52 C53 C58 -179.6(2)
C52 C53 C54 C55 0.6(3)
C58 C53 C54 C55 -178.3(2)
C53 C54 C55 C56 -1.7(3)
C53 C54 C55 C57 178.0(2)
C52 C51 C56 C55 1.3(3)
B1 C51 C56 C55 174.40(17)
C54 C55 C56 C51 0.7(3)
C57 C55 C56 C51 -179.0(2)
C54 C55 C57 F9 -126.2(3)
C56 C55 C57 F9 53.5(3)
C54 C55 C57 F7 -3.2(3)
C56 C55 C57 F7 176.5(2)
C54 C55 C57 F8 116.1(3)
C56 C55 C57 F8 -64.2(3)
C54 C53 C58 F12A -179.5(14)
C52 C53 C58 F12A 1.5(14)
C54 C53 C58 F10A -60.4(9)
C52 C53 C58 F10A 120.7(9)
C54 C53 C58 F11B 4.6(4)
C52 C53 C58 F11B -174.4(3)
C54 C53 C58 F10B -116.1(3)
C52 C53 C58 F10B 64.9(4)
C54 C53 C58 F11A 65.1(7)
C52 C53 C58 F11A -113.9(7)
C54 C53 C58 F12B 130.8(4)
C52 C53 C58 F12B -48.2(4)
C63 C59 C60 C61 -2.6(3)
B1 C59 C60 C61 179.48(16)
C59 C60 C61 C62 2.0(3)
C59 C60 C61 C64 -176.56(18)
C60 C61 C62 C66 -0.3(3)
C64 C61 C62 C66 178.24(19)
C60 C59 C63 C66 1.6(3)
B1 C59 C63 C66 179.50(17)
C62 C61 C64 F14 6.5(3)
C60 C61 C64 F14 -174.98(18)
C62 C61 C64 F15 -115.1(2)
C60 C61 C64 F15 63.4(2)
C62 C61 C64 F13 126.3(2)
C60 C61 C64 F13 -55.2(2)
C61 C62 C66 C63 -0.7(3)
C61 C62 C66 C65 -178.3(2)
C59 C63 C66 C62 -0.1(3)
C59 C63 C66 C65 177.6(2)
F18B C65 C66 C62 -80.5(8)
F18A C65 C66 C62 98.8(4)
F16B C65 C66 C62 152.2(6)
F17B C65 C66 C62 -154.9(3)
F16A C65 C66 C62 -29.2(4)
F17A C65 C66 C62 -129.1(3)
F17C C65 C66 C62 33.5(6)
F17D C65 C66 C62 54.9(6)
F18B C65 C66 C63 101.9(8)
F18A C65 C66 C63 -78.8(4)
F16B C65 C66 C63 -25.4(7)
F17B C65 C66 C63 27.5(4)
F16A C65 C66 C63 153.2(3)
F17A C65 C66 C63 53.3(3)
F17C C65 C66 C63 -144.2(6)
F17D C65 C66 C63 -122.7(5)
C72 C67 C68 C69 -1.7(3)
B1 C67 C68 C69 177.40(17)
C67 C68 C69 C70 -0.2(3)
C67 C68 C69 C73 179.11(19)
C68 C69 C70 C71 1.1(3)
C73 C69 C70 C71 -178.3(2)
C69 C70 C71 C72 0.0(3)
C69 C70 C71 C74 179.68(19)
C70 C71 C72 C67 -2.1(3)
C74 C71 C72 C67 178.27(19)
C68 C67 C72 C71 2.8(3)
B1 C67 C72 C71 -176.34(17)
C70 C69 C73 F19B -158.1(10)
C68 C69 C73 F19B 22.6(10)
C70 C69 C73 F19A 72.8(6)
C68 C69 C73 F19A -106.6(6)
C70 C69 C73 F20B -66.3(4)
C68 C69 C73 F20B 114.4(4)
C70 C69 C73 F21A 177.0(7)
C68 C69 C73 F21A -2.4(7)
C70 C69 C73 F21B 58.2(7)
C68 C69 C73 F21B -121.1(7)
C70 C69 C73 F20A -40.4(4)
C68 C69 C73 F20A 140.3(3)
C72 C71 C74 F23 -22.7(3)
C70 C71 C74 F23 157.6(3)
C72 C71 C74 F24 -144.3(2)
C70 C71 C74 F24 36.1(3)
C72 C71 C74 F22 98.5(2)
C70 C71 C74 F22 -81.1(3)
C56 C51 B1 C43 13.6(2)
C52 C51 B1 C43 -173.49(15)
C56 C51 B1 C67 132.69(18)
C52 C51 B1 C67 -54.4(2)
C56 C51 B1 C59 -108.02(19)
C52 C51 B1 C59 64.85(19)
C44 C43 B1 C51 58.9(2)
C48 C43 B1 C51 -128.33(18)
C44 C43 B1 C67 -65.3(2)
C48 C43 B1 C67 107.46(18)
C44 C43 B1 C59 176.83(15)
C48 C43 B1 C59 -10.4(2)
C72 C67 B1 C51 177.09(15)
C68 C67 B1 C51 -2.0(3)
C72 C67 B1 C43 -59.31(19)
C68 C67 B1 C43 121.63(18)
C72 C67 B1 C59 60.2(2)
C68 C67 B1 C59 -118.87(18)
C63 C59 B1 C51 -111.67(18)
C60 C59 B1 C51 66.11(19)
C63 C59 B1 C43 125.84(17)
C60 C59 B1 C43 -56.4(2)
C63 C59 B1 C67 10.7(2)
C60 C59 B1 C67 -171.55(15)
F18A C65 F16A F18B 118.1(6)
F16B C65 F16A F18B 66.6(10)
F17B C65 F16A F18B 18.1(6)
F17A C65 F16A F18B -2.0(6)
F17C C65 F16A F18B 152.0(8)
C66 C65 F16A F18B -111.7(6)
F17D C65 F16A F18B 147.7(8)
F1B C49 F2B F3B 110.6(12)
F3A C49 F2B F3B 14.5(10)
F1A C49 F2B F3B 125.7(9)
F2A C49 F2B F3B -160(7)
C45 C49 F2B F3B -110.1(11)
F1B C49 F3B F2B -118.0(17)
F3A C49 F3B F2B -142(3)
F1A C49 F3B F2B -103.7(12)
F2A C49 F3B F2B 2.4(9)
C45 C49 F3B F2B 115.8(10)
F18A C65 F18B F16A -86.3(7)
F16B C65 F18B F16A -135.2(6)
F17B C65 F18B F16A -160.9(7)
F17A C65 F18B F16A 177.2(8)
F17C C65 F18B F16A -24.1(7)
C66 C65 F18B F16A 93.0(6)
F17D C65 F18B F16A -36.5(8)
F19A C73 F19B F20B -116.1(6)
F21A C73 F19B F20B -146(3)
F21B C73 F19B F20B -108.5(10)
F20A C73 F19B F20B -4.8(4)
C69 C73 F19B F20B 114.0(5)
F19A C73 F20B F19B 111.0(9)
F21A C73 F20B F19B 12.8(11)
F21B C73 F20B F19B 123.9(10)
F20A C73 F20B F19B 169.0(9)
C69 C73 F20B F19B -111.5(8)
